data_7204143
loop_
_publ_author_name
'Morgado, Jorge'
'Santos, Isabel C.'
'Veiros, Lu\'is F.'
'Rodrigues, C\'esar'
'Henriques, Rui T.'
'Duarte, M. Teresa'
'Alc\'acer, Lu\'is'
'Almeida, Manuel'

_publ_section_title
;
 Preparation, structural, electrical and magnetic properties of
 tetrathiafulvalene-Au(pds)2 salts (pds = pyrazine-2,3-diselenolate)
;
_journal_issue 9
_journal_name_full 'Journal of Materials Chemistry'
_journal_page_first 2108
_journal_paper_doi 10.1039/b102220m
_journal_volume 11
_journal_year 2001
_chemical_formula_sum 'C21 H12 Au1.5 N6 S6 Se6'
_chemical_formula_weight 1309.94
_chemical_name_systematic
; 
? 
;
_space_group_IT_number 14
_symmetry_cell_setting monoclinic
_symmetry_space_group_name_Hall '-P 2yn'
_symmetry_space_group_name_H-M 'P 1 21/n 1'
_atom_sites_solution_hydrogens geom
_atom_sites_solution_primary direct
_atom_sites_solution_secondary difmap
_audit_creation_method SHELXL-97
_cell_angle_alpha 90.00
_cell_angle_beta 95.25(2)
_cell_angle_gamma 90.00
_cell_formula_units_Z 4
_cell_length_a 9.775(2)
_cell_length_b 20.404(2)
_cell_length_c 15.424(2)
_cell_measurement_reflns_used 25
_cell_measurement_temperature 293(2)
_cell_measurement_theta_max 13
_cell_measurement_theta_min 10
_cell_volume 3063.4(8)
_computing_structure_refinement 'SHELXL-97 (Sheldrick, 1997)'
_computing_structure_solution 'SHELXS-97 (Sheldrick, 1990)'
_diffrn_ambient_temperature 293(2)
_diffrn_measured_fraction_theta_full 0.969
_diffrn_measured_fraction_theta_max 0.969
_diffrn_radiation_monochromator graphite
_diffrn_radiation_source 'fine-focus sealed tube'
_diffrn_radiation_type MoK\a
_diffrn_radiation_wavelength 0.71069
_diffrn_reflns_av_R_equivalents 0.0315
_diffrn_reflns_av_sigmaI/netI 0.0561
_diffrn_reflns_limit_h_max 12
_diffrn_reflns_limit_h_min 0
_diffrn_reflns_limit_k_max 25
_diffrn_reflns_limit_k_min 0
_diffrn_reflns_limit_l_max 18
_diffrn_reflns_limit_l_min -18
_diffrn_reflns_number 6311
_diffrn_reflns_theta_full 25.93
_diffrn_reflns_theta_max 25.93
_diffrn_reflns_theta_min 1.66
_exptl_absorpt_coefficient_mu 14.751
_exptl_absorpt_correction_T_max 0.9995
_exptl_absorpt_correction_T_min 0.6183
_exptl_absorpt_correction_type psi-scan
_exptl_crystal_colour black
_exptl_crystal_density_diffrn 2.840
_exptl_crystal_density_method 'not measured'
_exptl_crystal_description needle
_exptl_crystal_F_000 2394
_exptl_crystal_size_max 0.63
_exptl_crystal_size_mid 0.2
_exptl_crystal_size_min 0.07
_refine_diff_density_max 2.280
_refine_diff_density_min -1.366
_refine_diff_density_rms 0.299
_refine_ls_extinction_method none
_refine_ls_goodness_of_fit_ref 1.129
_refine_ls_hydrogen_treatment mixed
_refine_ls_matrix_type full
_refine_ls_number_parameters 367
_refine_ls_number_reflns 5953
_refine_ls_number_restraints 0
_refine_ls_restrained_S_all 1.129
_refine_ls_R_factor_all 0.1092
_refine_ls_R_factor_gt 0.0682
_refine_ls_shift/su_max 0.011
_refine_ls_shift/su_mean 0.002
_refine_ls_structure_factor_coef Fsqd
_refine_ls_weighting_details 'w=1/[\s^2^(Fo^2^)+(0.0296P)^2^+133.4530P] where P=(Fo^2^+2Fc^2^)/3'
_refine_ls_weighting_scheme calc
_refine_ls_wR_factor_gt 0.1402
_refine_ls_wR_factor_ref 0.1573
_reflns_number_gt 4202
_reflns_number_total 5953
_reflns_threshold_expression >2sigma(I)
_cod_data_source_file b102220m.txt
_cod_data_source_block (ttf)3[Au(pds)2]3
_cod_depositor_comments
;
The following automatic conversions were performed:
'_symmetry_cell_setting' value 'Monoclinic' changed to 'monoclinic'
according to '/home/saulius/struct/CIF-dictionaries/cif_core.dic'
dictionary named 'cif_core.dic' version 2.4.1 from 2010-06-29.

Automatic conversion script
Id: cif_fix_enum 1527 2010-12-29 10:47:43Z saulius 

The following automatic conversions were performed:

'_refine_ls_weighting_scheme' value 'calc
w=1/[\s^2^(Fo^2^)+(0.0296P)^2^+133.4530P] where P=(Fo^2^+2Fc^2^)/3'
was changed to 'calc'. New tag '_refine_ls_weighting_details' was
created. The value of the new tag was set to
'w=1/[\s^2^(Fo^2^)+(0.0296P)^2^+133.4530P] where P=(Fo^2^+2Fc^2^)/3'.

Automatic conversion script
Id: cif_fix_values 3143 2015-03-26 13:38:13Z robertas 
;
_cod_original_sg_symbol_H-M P21/n
_cod_original_formula_sum 'C21 H12 Au1.50 N6 S6 Se6'
_cod_database_code 7204143

loop_
_symmetry_equiv_pos_as_xyz
'x, y, z'
'-x+1/2, y+1/2, -z+1/2'
'-x, -y, -z'
'x-1/2, -y-1/2, z-1/2'

loop_
_atom_site_label
_atom_site_type_symbol
_atom_site_fract_x
_atom_site_fract_y
_atom_site_fract_z
_atom_site_U_iso_or_equiv
_atom_site_adp_type
_atom_site_occupancy
_atom_site_calc_flag
_atom_site_refinement_flags
_atom_site_disorder_assembly
_atom_site_disorder_group
Au1 Au 0.0000 0.0000 0.0000 0.0380(3) Uani 1 d S . .
Se1 Se 0.0203(2) 0.11506(11) -0.03753(14) 0.0493(5) Uani 1 d . . .
Se2 Se -0.0167(2) 0.02706(10) 0.15186(13) 0.0457(5) Uani 1 d . . .
C1 C 0.0066(17) 0.1572(14) 0.0720(12) 0.054(7) Uani 1 d . . .
N1 N 0.0116(16) 0.2218(8) 0.0685(13) 0.051(5) Uani 1 d . . .
C2 C 0.0034(19) 0.2496(12) 0.1477(16) 0.059(6) Uani 1 d . . .
H2 H 0.0085 0.2950 0.1508 0.071 Uiso 1 calc R . .
C3 C -0.0111(16) 0.1196(11) 0.1474(13) 0.043(5) Uani 1 d . . .
N2 N -0.0184(16) 0.1500(9) 0.2232(11) 0.048(4) Uani 1 d . . .
C4 C -0.012(2) 0.2165(13) 0.2238(17) 0.068(7) Uani 1 d . . .
H4 H -0.0179 0.2395 0.2753 0.081 Uiso 1 calc R . .
Au2 Au -0.00709(7) 0.80385(4) 0.23792(5) 0.03436(19) Uani 1 d . . .
Se3 Se 0.16792(18) 0.87185(10) 0.31460(14) 0.0444(5) Uani 1 d . . .
Se4 Se 0.17445(18) 0.73834(10) 0.18369(13) 0.0410(5) Uani 1 d . . .
Se5 Se -0.18116(19) 0.73477(10) 0.16213(13) 0.0448(5) Uani 1 d . . .
Se6 Se -0.18782(19) 0.87018(10) 0.29207(14) 0.0453(5) Uani 1 d . . .
C5 C 0.0595(14) 0.9423(9) 0.3507(11) 0.032(4) Uani 1 d . . .
N11 N 0.1294(16) 0.9951(8) 0.3830(10) 0.045(4) Uani 1 d . . .
C6 C -0.0873(18) 0.9424(9) 0.3409(11) 0.034(4) Uani 1 d . . .
N12 N -0.1570(16) 0.9913(9) 0.3686(12) 0.054(5) Uani 1 d . . .
C7 C -0.0854(19) 1.0439(12) 0.4007(15) 0.057(6) Uani 1 d . . .
H7 H -0.1333 1.0804 0.4179 0.068 Uiso 1 calc R . .
C8 C 0.055(2) 1.0454(11) 0.4088(14) 0.051(5) Uani 1 d . . .
H8 H 0.0995 1.0822 0.4328 0.062 Uiso 1 calc R . .
C9 C -0.0736(17) 0.6790(9) 0.0963(11) 0.037(4) Uani 1 d . . .
N13 N -0.1422(16) 0.6363(8) 0.0449(11) 0.046(4) Uani 1 d . . .
C10 C -0.069(2) 0.5974(12) -0.0006(14) 0.055(6) Uani 1 d . . .
H10 H -0.1139 0.5667 -0.0374 0.066 Uiso 1 calc R . .
C11 C 0.0758(15) 0.6816(9) 0.1057(11) 0.030(4) Uani 1 d . . .
N14 N 0.1438(17) 0.6426(8) 0.0563(10) 0.044(4) Uani 1 d . . .
C12 C 0.075(2) 0.6005(12) 0.0042(16) 0.061(6) Uani 1 d . . .
H12 H 0.1226 0.5724 -0.0299 0.073 Uiso 1 calc R . .
C13 C 0.0117(16) 0.6138(10) 0.3389(14) 0.047(5) Uani 1 d . . .
S1 S 0.1691(5) 0.5862(3) 0.3198(4) 0.0512(14) Uani 1 d . . .
S2 S -0.1259(5) 0.5762(3) 0.2788(4) 0.0492(13) Uani 1 d . . .
C14 C 0.111(2) 0.5318(11) 0.2412(14) 0.055(6) Uani 1 d . . .
H14 H 0.1729 0.5067 0.2126 0.066 Uiso 1 calc R . .
C15 C -0.024(2) 0.5259(10) 0.2215(13) 0.048(5) Uani 1 d . . .
H15 H -0.0606 0.4965 0.1796 0.058 Uiso 1 calc R . .
C16 C -0.0064(17) 0.6665(10) 0.3934(12) 0.037(4) Uani 1 d . . .
S3 S -0.1670(5) 0.6967(3) 0.4105(3) 0.0479(13) Uani 1 d . . .
S4 S 0.1273(5) 0.7067(3) 0.4469(4) 0.0545(14) Uani 1 d . . .
C17 C 0.028(2) 0.7633(13) 0.4945(17) 0.069(7) Uani 1 d . . .
H17 H 0.0673 0.7965 0.5299 0.083 Uiso 1 calc R . .
C18 C -0.106(2) 0.7575(11) 0.4786(14) 0.059(6) Uani 1 d . . .
H18 H -0.1653 0.7858 0.5038 0.071 Uiso 1 calc R . .
C19 C 0.0162(18) 0.4739(12) 0.4754(13) 0.054(6) Uani 1 d . . .
S5 S 0.1759(5) 0.4473(3) 0.4608(4) 0.0524(14) Uani 1 d . . .
S6 S -0.1167(5) 0.4343(3) 0.4104(3) 0.0501(13) Uani 1 d . . .
C20 C 0.128(2) 0.3893(12) 0.3827(14) 0.056(6) Uani 1 d . . .
H20 H 0.1920 0.3643 0.3564 0.067 Uiso 1 calc R . .
C21 C -0.003(3) 0.3826(10) 0.3626(14) 0.058(6) Uani 1 d . . .
H21 H -0.0362 0.3505 0.3232 0.069 Uiso 1 calc R . .

loop_
_atom_site_aniso_label
_atom_site_aniso_U_11
_atom_site_aniso_U_22
_atom_site_aniso_U_33
_atom_site_aniso_U_23
_atom_site_aniso_U_13
_atom_site_aniso_U_12
Au1 0.0225(5) 0.0443(6) 0.0478(6) 0.0176(5) 0.0057(4) 0.0040(4)
Se1 0.0494(12) 0.0468(13) 0.0528(12) 0.0205(10) 0.0100(9) 0.0013(10)
Se2 0.0428(11) 0.0477(12) 0.0470(11) 0.0191(9) 0.0068(9) -0.0001(9)
C1 0.012(8) 0.12(2) 0.035(10) 0.006(12) 0.008(7) -0.005(11)
N1 0.030(9) 0.031(10) 0.094(15) 0.018(9) 0.018(9) 0.005(7)
C2 0.028(10) 0.065(16) 0.085(18) -0.019(14) 0.004(11) -0.016(10)
C3 0.009(7) 0.070(14) 0.052(12) -0.014(10) 0.003(7) -0.009(8)
N2 0.040(9) 0.046(11) 0.055(11) 0.001(8) -0.008(8) -0.001(8)
C4 0.052(14) 0.080(19) 0.072(17) -0.017(14) 0.010(12) 0.021(13)
Au2 0.0286(3) 0.0345(4) 0.0395(4) 0.0073(3) 0.0005(3) -0.0017(3)
Se3 0.0268(9) 0.0447(12) 0.0608(13) -0.0086(10) -0.0016(8) 0.0001(8)
Se4 0.0260(9) 0.0372(11) 0.0590(12) -0.0007(9) -0.0002(8) -0.0034(8)
Se5 0.0278(9) 0.0480(12) 0.0577(12) -0.0004(10) -0.0009(8) -0.0061(9)
Se6 0.0278(9) 0.0468(12) 0.0609(13) -0.0015(10) 0.0029(8) -0.0009(9)
C5 0.006(7) 0.049(11) 0.041(10) 0.007(8) -0.006(6) -0.007(7)
N11 0.041(9) 0.041(10) 0.053(10) 0.010(8) -0.002(7) 0.005(8)
C6 0.035(9) 0.042(11) 0.027(9) 0.010(8) 0.007(7) 0.006(8)
N12 0.031(9) 0.054(12) 0.076(13) 0.008(10) 0.001(8) 0.005(9)
C7 0.022(10) 0.065(15) 0.081(16) -0.001(12) -0.006(10) 0.018(10)
C8 0.047(12) 0.051(14) 0.059(13) -0.005(11) 0.020(10) -0.005(10)
C9 0.029(9) 0.037(11) 0.042(10) 0.015(8) -0.008(7) -0.011(8)
N13 0.045(9) 0.041(10) 0.049(10) 0.003(8) -0.013(8) -0.004(8)
C10 0.047(12) 0.065(15) 0.052(13) -0.012(11) 0.002(10) -0.021(11)
C11 0.016(7) 0.042(11) 0.034(9) 0.001(8) 0.006(6) -0.001(7)
N14 0.048(10) 0.045(10) 0.040(9) -0.007(8) 0.004(7) -0.009(8)
C12 0.059(14) 0.051(14) 0.073(16) 0.005(12) 0.004(12) -0.006(12)
C13 0.005(7) 0.054(13) 0.082(15) 0.021(11) 0.001(8) 0.011(8)
S1 0.028(2) 0.040(3) 0.086(4) 0.006(3) 0.013(2) 0.002(2)
S2 0.031(2) 0.054(3) 0.061(3) 0.011(3) -0.003(2) -0.001(2)
C14 0.033(11) 0.062(15) 0.071(15) 0.001(12) 0.019(10) 0.013(10)
C15 0.056(13) 0.040(12) 0.049(12) -0.008(9) 0.006(10) -0.001(10)
C16 0.027(9) 0.044(11) 0.041(10) 0.005(9) 0.005(8) 0.009(8)
S3 0.024(2) 0.063(3) 0.057(3) 0.009(3) 0.004(2) 0.008(2)
S4 0.034(3) 0.053(4) 0.075(4) 0.007(3) -0.005(2) 0.001(2)
C17 0.039(13) 0.083(19) 0.083(17) -0.022(15) -0.009(12) -0.009(12)
C18 0.074(16) 0.059(15) 0.048(12) -0.006(11) 0.021(11) 0.007(13)
C19 0.020(9) 0.083(19) 0.058(14) 0.017(11) 0.003(9) -0.015(11)
S5 0.020(2) 0.081(4) 0.056(3) -0.002(3) 0.003(2) -0.002(2)
S6 0.029(2) 0.068(4) 0.051(3) 0.003(3) -0.005(2) -0.007(2)
C20 0.046(12) 0.066(16) 0.057(13) 0.007(12) 0.009(10) -0.005(11)
C21 0.086(18) 0.030(11) 0.055(13) 0.004(10) -0.003(12) -0.005(11)

loop_
_atom_type_symbol
_atom_type_description
_atom_type_scat_dispersion_real
_atom_type_scat_dispersion_imag
_atom_type_scat_source
C C 0.0033 0.0016 'International Tables Vol C Tables 4.2.6.8 and 6.1.1.4'
H H 0.0000 0.0000 'International Tables Vol C Tables 4.2.6.8 and 6.1.1.4'
N N 0.0061 0.0033 'International Tables Vol C Tables 4.2.6.8 and 6.1.1.4'
S S 0.1246 0.1234 'International Tables Vol C Tables 4.2.6.8 and 6.1.1.4'
Se Se -0.0929 2.2259 'International Tables Vol C Tables 4.2.6.8 and 6.1.1.4'
Au Au -2.0133 8.8022 'International Tables Vol C Tables 4.2.6.8 and 6.1.1.4'

loop_
_geom_angle_atom_site_label_1
_geom_angle_atom_site_label_2
_geom_angle_atom_site_label_3
_geom_angle
_geom_angle_site_symmetry_1
_geom_angle_site_symmetry_3
_geom_angle_publ_flag
Se2 Au1 Se2 180.0 3 . ?
Se2 Au1 Se1 88.61(7) 3 . ?
Se2 Au1 Se1 91.39(7) . . ?
Se2 Au1 Se1 91.39(7) 3 3 ?
Se2 Au1 Se1 88.61(7) . 3 ?
Se1 Au1 Se1 180.0 . 3 ?
C1 Se1 Au1 102.1(8) . . ?
C3 Se2 Au1 100.8(6) . . ?
N1 C1 C3 126(2) . . ?
N1 C1 Se1 114.0(16) . . ?
C3 C1 Se1 120.4(19) . . ?
C1 N1 C2 112(2) . . ?
N1 C2 C4 126(2) . . ?
N2 C3 C1 119(2) . . ?
N2 C3 Se2 115.4(15) . . ?
C1 C3 Se2 125.2(16) . . ?
C3 N2 C4 118(2) . . ?
N2 C4 C2 120(2) . . ?
Se3 Au2 Se5 179.36(8) . . ?
Se3 Au2 Se4 88.73(7) . . ?
Se5 Au2 Se4 90.95(7) . . ?
Se3 Au2 Se6 90.93(7) . . ?
Se5 Au2 Se6 89.39(7) . . ?
Se4 Au2 Se6 179.57(7) . . ?
C5 Se3 Au2 100.9(5) . . ?
C11 Se4 Au2 102.2(5) . . ?
C9 Se5 Au2 102.0(5) . . ?
C6 Se6 Au2 101.7(5) . . ?
N11 C5 C6 120.6(17) . . ?
N11 C5 Se3 115.9(11) . . ?
C6 C5 Se3 123.5(14) . . ?
C8 N11 C5 116.8(16) . . ?
N12 C6 C5 121.1(18) . . ?
N12 C6 Se6 117.4(14) . . ?
C5 C6 Se6 121.5(14) . . ?
C6 N12 C7 117.5(16) . . ?
N12 C7 C8 122(2) . . ?
N11 C8 C7 122(2) . . ?
N13 C9 C11 122.3(18) . . ?
N13 C9 Se5 116.1(13) . . ?
C11 C9 Se5 121.5(13) . . ?
C9 N13 C10 116.5(17) . . ?
N13 C10 C12 123(2) . . ?
N14 C11 C9 118.3(16) . . ?
N14 C11 Se4 119.1(12) . . ?
C9 C11 Se4 122.7(13) . . ?
C12 N14 C11 119.3(18) . . ?
N14 C12 C10 121(2) . . ?
C16 C13 S1 122.2(14) . . ?
C16 C13 S2 122.0(13) . . ?
S1 C13 S2 115.6(13) . . ?
C13 S1 C14 95.4(10) . . ?
C15 S2 C13 94.5(10) . . ?
C15 C14 S1 118.5(16) . . ?
C14 C15 S2 115.9(16) . . ?
C13 C16 S4 122.4(13) . . ?
C13 C16 S3 122.5(14) . . ?
S4 C16 S3 115.1(11) . . ?
C18 S3 C16 94.7(11) . . ?
C16 S4 C17 95.3(10) . . ?
C18 C17 S4 116.8(19) . . ?
C17 C18 S3 118.0(19) . . ?
C19 C19 S5 126(2) 3_566 . ?
C19 C19 S6 118.6(19) 3_566 . ?
S5 C19 S6 114.8(13) . . ?
C19 S5 C20 96.8(11) . . ?
C21 S6 C19 93.1(11) . . ?
C21 C20 S5 116.1(19) . . ?
C20 C21 S6 119.2(19) . . ?

loop_
_geom_bond_atom_site_label_1
_geom_bond_atom_site_label_2
_geom_bond_distance
_geom_bond_site_symmetry_2
_geom_bond_publ_flag
Au1 Se2 2.427(2) 3 ?
Au1 Se2 2.427(2) . ?
Au1 Se1 2.431(2) . ?
Au1 Se1 2.431(2) 3 ?
Se1 C1 1.91(2) . ?
Se2 C3 1.89(2) . ?
C1 N1 1.32(3) . ?
C1 C3 1.42(3) . ?
N1 C2 1.35(3) . ?
C2 C4 1.37(3) . ?
C3 N2 1.33(2) . ?
N2 C4 1.36(3) . ?
Au2 Se3 2.425(2) . ?
Au2 Se5 2.426(2) . ?
Au2 Se4 2.431(2) . ?
Au2 Se6 2.433(2) . ?
Se3 C5 1.899(18) . ?
Se4 C11 1.872(17) . ?
Se5 C9 1.90(2) . ?
Se6 C6 1.889(19) . ?
C5 N11 1.35(2) . ?
C5 C6 1.43(2) . ?
N11 C8 1.34(3) . ?
C6 N12 1.30(2) . ?
N12 C7 1.35(3) . ?
C7 C8 1.36(3) . ?
C9 N13 1.32(2) . ?
C9 C11 1.46(2) . ?
N13 C10 1.31(3) . ?
C10 C12 1.40(3) . ?
C11 N14 1.32(2) . ?
N14 C12 1.32(3) . ?
C13 C16 1.39(3) . ?
C13 S1 1.689(17) . ?
C13 S2 1.74(2) . ?
S1 C14 1.70(2) . ?
S2 C15 1.73(2) . ?
C14 C15 1.33(3) . ?
C16 S4 1.693(19) . ?
C16 S3 1.729(17) . ?
S3 C18 1.70(2) . ?
S4 C17 1.71(3) . ?
C17 C18 1.32(3) . ?
C19 C19 1.36(5) 3_566 ?
C19 S5 1.69(2) . ?
C19 S6 1.76(2) . ?
S5 C20 1.72(2) . ?
S6 C21 1.74(2) . ?
C20 C21 1.30(3) . ?
